data_4084769
loop_
_publ_author_name
'Nomura, Kotohiro'
'Bahuleyan, Bijal Kottukkal'
'Tsutsumi, Ken'
'Igarashi, Atsushi'

_publ_section_title
;
 Synthesis of (Imido)vanadium(V) Alkyl and Alkylidene Complexes Containing
 Imidazolidin-2-iminato Ligands: Effect of Imido Ligand on ROMP and
 1,2-C--H Bond Activation of Benzene
;
_journal_issue 22
_journal_name_full Organometallics
_journal_page_first 6682
_journal_paper_doi 10.1021/om500986m
_journal_volume 33
_journal_year 2014
_chemical_formula_moiety 'C45 H75 N4 Si2 V'
_chemical_formula_sum 'C45 H75 N4 Si2 V'
_chemical_formula_weight 779.23
_space_group_IT_number 2
_symmetry_cell_setting triclinic
_symmetry_Int_Tables_number 2
_symmetry_space_group_name_Hall '-P 1'
_symmetry_space_group_name_H-M 'P -1'
_atom_sites_solution_hydrogens geom
_atom_sites_solution_primary direct
_atom_sites_solution_secondary difmap
_cell_angle_alpha 85.3288(7)
_cell_angle_beta 86.9167(7)
_cell_angle_gamma 72.4998(7)
_cell_formula_units_Z 2
_cell_length_a 10.8115(2)
_cell_length_b 12.2653(3)
_cell_length_c 18.3622(4)
_cell_measurement_reflns_used 20862
_cell_measurement_temperature 123
_cell_measurement_theta_max 27.48
_cell_measurement_theta_min 3.00
_cell_volume 2313.43(9)
_computing_cell_refinement 'RAPID AUTO'
_computing_data_collection 'RAPID AUTO (Rigaku, ????)'
_computing_data_reduction 'RAPID AUTO'
_computing_molecular_graphics 'CrystalStructure 4.0'
_computing_publication_material 'CrystalStructure 4.0 (Rigaku, 2010)'
_computing_structure_refinement 'SHELXL97 (Sheldrick, 2008)'
_computing_structure_solution 'Il Milione (Burla, et al., 2007)'
_diffrn_ambient_temperature 123
_diffrn_detector_area_resol_mean 10.000
_diffrn_measured_fraction_theta_full 0.997
_diffrn_measured_fraction_theta_max 0.997
_diffrn_measurement_device_type 'Rigaku R-AXIS RAPID'
_diffrn_measurement_method \w
_diffrn_radiation_type 'Mo K\a'
_diffrn_radiation_wavelength 0.71075
_diffrn_reflns_av_R_equivalents 0.0159
_diffrn_reflns_limit_h_max 14
_diffrn_reflns_limit_h_min -14
_diffrn_reflns_limit_k_max 15
_diffrn_reflns_limit_k_min -15
_diffrn_reflns_limit_l_max 23
_diffrn_reflns_limit_l_min -23
_diffrn_reflns_number 23220
_diffrn_reflns_theta_full 27.47
_diffrn_reflns_theta_max 27.47
_diffrn_standards_number 0
_exptl_absorpt_coefficient_mu 0.299
_exptl_absorpt_correction_T_max 0.959
_exptl_absorpt_correction_T_min 0.829
_exptl_absorpt_correction_type multi-scan
_exptl_absorpt_process_details 'ABSCOR (Rigaku, 1995)'
_exptl_crystal_colour yellow
_exptl_crystal_density_diffrn 1.119
_exptl_crystal_density_method 'not measured'
_exptl_crystal_description block
_exptl_crystal_F_000 848.00
_exptl_crystal_size_max 0.200
_exptl_crystal_size_mid 0.160
_exptl_crystal_size_min 0.140
_refine_diff_density_max 0.650
_refine_diff_density_min -0.330
_refine_ls_extinction_method none
_refine_ls_goodness_of_fit_ref 1.167
_refine_ls_hydrogen_treatment constr
_refine_ls_number_parameters 483
_refine_ls_number_reflns 10558
_refine_ls_number_restraints 0
_refine_ls_R_factor_gt 0.0408
_refine_ls_shift/su_max 0.002
_refine_ls_structure_factor_coef Fsqd
_refine_ls_weighting_details 'w = 1/[\s^2^(Fo^2^)+(0.0658P)^2^+0.5107P] where P=(Fo^2^+2Fc^2^)/3'
_refine_ls_weighting_scheme calc
_refine_ls_wR_factor_ref 0.1122
_reflns_number_gt 9653
_reflns_number_total 10558
_reflns_threshold_expression F^2^>2.0\s(F^2^)
_cod_data_source_file om500986m_si_003.cif
_cod_data_source_block AdV(CH2TMS)2(iPrPh)2N
_cod_depositor_comments 'Adding full bibliography for 4084769.cif.'
_cod_original_cell_volume 2313.43(8)
_cod_database_code 4084769

loop_
_symmetry_equiv_pos_site_id
_symmetry_equiv_pos_as_xyz
1 +X,+Y,+Z
2 -X,-Y,-Z

loop_
_atom_site_label
_atom_site_type_symbol
_atom_site_fract_x
_atom_site_fract_y
_atom_site_fract_z
_atom_site_U_iso_or_equiv
_atom_site_adp_type
_atom_site_occupancy
_atom_site_symmetry_multiplicity
_atom_site_calc_flag
_atom_site_refinement_flags
V1 V 0.199797(18) 0.824034(16) 0.747424(10) 0.01571(7) Uani 1.0 2 d .
Si1 Si 0.40965(4) 0.88117(3) 0.86230(2) 0.02651(10) Uani 1.0 2 d .
Si2 Si 0.28895(4) 0.89958(3) 0.576952(19) 0.02281(9) Uani 1.0 2 d .
N1 N 0.08766(10) 0.94994(9) 0.73860(6) 0.0210(2) Uani 1.0 2 d .
N2 N 0.13769(10) 0.70419(9) 0.74928(5) 0.0178(2) Uani 1.0 2 d .
N3 N 0.06206(10) 0.57798(9) 0.83204(5) 0.0165(2) Uani 1.0 2 d .
N4 N 0.04687(10) 0.56435(9) 0.71275(5) 0.0182(2) Uani 1.0 2 d .
C1 C -0.03324(12) 1.04051(10) 0.74464(7) 0.0188(3) Uani 1.0 2 d .
C2 C -0.13284(13) 0.99487(11) 0.79050(7) 0.0239(3) Uani 1.0 2 d .
C3 C -0.08944(12) 1.08692(11) 0.66880(7) 0.0218(3) Uani 1.0 2 d .
C4 C -0.01027(12) 1.13993(11) 0.78281(7) 0.0207(3) Uani 1.0 2 d .
C5 C -0.26144(13) 1.09065(12) 0.79933(8) 0.0260(3) Uani 1.0 2 d .
C6 C -0.31594(13) 1.13558(13) 0.72334(8) 0.0283(3) Uani 1.0 2 d .
C7 C -0.21837(13) 1.18243(11) 0.67737(7) 0.0245(3) Uani 1.0 2 d .
C8 C -0.19390(13) 1.28032(11) 0.71567(7) 0.0248(3) Uani 1.0 2 d .
C9 C -0.13894(13) 1.23574(11) 0.79135(7) 0.0230(3) Uani 1.0 2 d .
C10 C -0.23621(13) 1.18831(12) 0.83752(7) 0.0270(3) Uani 1.0 2 d .
C11 C 0.08546(11) 0.62364(10) 0.76269(6) 0.0151(2) Uani 1.0 2 d .
C12 C 0.02858(13) 0.47138(11) 0.82691(7) 0.0214(3) Uani 1.0 2 d .
C13 C -0.01626(13) 0.48300(11) 0.74834(7) 0.0223(3) Uani 1.0 2 d .
C14 C 0.13477(12) 0.58838(10) 0.89325(6) 0.0168(3) Uani 1.0 2 d .
C15 C 0.07098(12) 0.66265(11) 0.94713(6) 0.0193(3) Uani 1.0 2 d .
C16 C 0.14022(14) 0.66585(12) 1.00854(7) 0.0248(3) Uani 1.0 2 d .
C17 C 0.26781(14) 0.59863(13) 1.01603(7) 0.0282(3) Uani 1.0 2 d .
C18 C 0.32990(13) 0.52874(12) 0.96135(7) 0.0253(3) Uani 1.0 2 d .
C19 C 0.26546(12) 0.52303(11) 0.89865(7) 0.0197(3) Uani 1.0 2 d .
C20 C -0.06874(13) 0.73673(11) 0.93892(7) 0.0236(3) Uani 1.0 2 d .
C21 C -0.10071(18) 0.84717(14) 0.97863(9) 0.0396(4) Uani 1.0 2 d .
C22 C -0.16230(15) 0.66847(15) 0.96503(9) 0.0383(4) Uani 1.0 2 d .
C23 C 0.33991(12) 0.44937(11) 0.83834(7) 0.0219(3) Uani 1.0 2 d .
C24 C 0.45146(13) 0.49323(13) 0.80616(8) 0.0277(3) Uani 1.0 2 d .
C25 C 0.39019(15) 0.32259(12) 0.86526(8) 0.0313(3) Uani 1.0 2 d .
C26 C 0.04612(12) 0.59051(10) 0.63506(6) 0.0190(3) Uani 1.0 2 d .
C27 C -0.07096(13) 0.65181(11) 0.60214(7) 0.0211(3) Uani 1.0 2 d .
C28 C -0.07024(15) 0.66757(12) 0.52572(7) 0.0262(3) Uani 1.0 2 d .
C29 C 0.04226(16) 0.62704(13) 0.48451(7) 0.0297(3) Uani 1.0 2 d .
C30 C 0.15811(15) 0.56981(12) 0.51826(7) 0.0280(3) Uani 1.0 2 d .
C31 C 0.16259(13) 0.54968(11) 0.59408(7) 0.0222(3) Uani 1.0 2 d .
C32 C -0.19645(13) 0.70035(11) 0.64563(7) 0.0231(3) Uani 1.0 2 d .
C33 C -0.25493(16) 0.82906(13) 0.62685(9) 0.0354(4) Uani 1.0 2 d .
C34 C -0.29502(14) 0.63636(13) 0.63313(8) 0.0294(3) Uani 1.0 2 d .
C35 C 0.28821(13) 0.48364(13) 0.63104(7) 0.0270(3) Uani 1.0 2 d .
C36 C 0.40997(16) 0.49378(17) 0.58789(9) 0.0403(4) Uani 1.0 2 d .
C37 C 0.29652(16) 0.35732(14) 0.64667(10) 0.0390(4) Uani 1.0 2 d .
C38 C 0.27363(13) 0.82321(12) 0.84880(7) 0.0234(3) Uani 1.0 2 d .
C39 C 0.43150(18) 0.88110(18) 0.96328(10) 0.0492(5) Uani 1.0 2 d .
C40 C 0.3771(2) 1.03042(16) 0.82033(15) 0.0575(6) Uani 1.0 2 d .
C41 C 0.56676(15) 0.78840(17) 0.82401(10) 0.0419(4) Uani 1.0 2 d .
C42 C 0.33752(12) 0.81810(12) 0.66569(7) 0.0228(3) Uani 1.0 2 d .
C43 C 0.14060(14) 0.87380(13) 0.54382(8) 0.0316(3) Uani 1.0 2 d .
C44 C 0.41965(16) 0.85627(15) 0.50358(8) 0.0369(4) Uani 1.0 2 d .
C45 C 0.26067(18) 1.05475(13) 0.59031(9) 0.0389(4) Uani 1.0 2 d .
H1 H -0.1484 0.9312 0.7662 0.0287 Uiso 1.0 2 calc R
H2 H -0.0979 0.9647 0.8393 0.0287 Uiso 1.0 2 calc R
H3 H -0.0268 1.1174 0.6389 0.0261 Uiso 1.0 2 calc R
H4 H -0.1040 1.0239 0.6433 0.0261 Uiso 1.0 2 calc R
H5 H 0.0260 1.1116 0.8315 0.0249 Uiso 1.0 2 calc R
H6 H 0.0531 1.1704 0.7535 0.0249 Uiso 1.0 2 calc R
H7 H -0.3250 1.0599 0.8294 0.0312 Uiso 1.0 2 calc R
H8 H -0.3326 1.0728 0.6987 0.0340 Uiso 1.0 2 calc R
H9 H -0.3991 1.1970 0.7285 0.0340 Uiso 1.0 2 calc R
H10 H -0.2541 1.2118 0.6280 0.0293 Uiso 1.0 2 calc R
H11 H -0.1317 1.3116 0.6859 0.0297 Uiso 1.0 2 calc R
H12 H -0.2762 1.3428 0.7209 0.0297 Uiso 1.0 2 calc R
H13 H -0.1234 1.2998 0.8162 0.0276 Uiso 1.0 2 calc R
H14 H -0.3186 1.2501 0.8440 0.0324 Uiso 1.0 2 calc R
H15 H -0.2011 1.1595 0.8864 0.0324 Uiso 1.0 2 calc R
H16 H -0.0418 0.4660 0.8625 0.0257 Uiso 1.0 2 calc R
H17 H 0.1050 0.4033 0.8352 0.0257 Uiso 1.0 2 calc R
H18 H 0.0131 0.4086 0.7257 0.0268 Uiso 1.0 2 calc R
H19 H -0.1119 0.5136 0.7462 0.0268 Uiso 1.0 2 calc R
H20 H 0.0991 0.7150 1.0458 0.0297 Uiso 1.0 2 calc R
H21 H 0.3127 0.6005 1.0588 0.0338 Uiso 1.0 2 calc R
H22 H 0.4178 0.4839 0.9666 0.0303 Uiso 1.0 2 calc R
H23 H -0.0825 0.7588 0.8857 0.0284 Uiso 1.0 2 calc R
H24 H -0.1864 0.8973 0.9645 0.0475 Uiso 1.0 2 calc R
H25 H -0.0352 0.8864 0.9652 0.0475 Uiso 1.0 2 calc R
H26 H -0.1011 0.8286 1.0316 0.0475 Uiso 1.0 2 calc R
H27 H -0.1480 0.6028 0.9352 0.0459 Uiso 1.0 2 calc R
H28 H -0.2519 0.7178 0.9603 0.0459 Uiso 1.0 2 calc R
H29 H -0.1469 0.6411 1.0164 0.0459 Uiso 1.0 2 calc R
H30 H 0.2785 0.4558 0.7983 0.0263 Uiso 1.0 2 calc R
H31 H 0.5136 0.4876 0.8443 0.0333 Uiso 1.0 2 calc R
H32 H 0.4168 0.5734 0.7876 0.0333 Uiso 1.0 2 calc R
H33 H 0.4952 0.4467 0.7660 0.0333 Uiso 1.0 2 calc R
H34 H 0.3170 0.2954 0.8832 0.0375 Uiso 1.0 2 calc R
H35 H 0.4503 0.3138 0.9049 0.0375 Uiso 1.0 2 calc R
H36 H 0.4354 0.2776 0.8248 0.0375 Uiso 1.0 2 calc R
H37 H -0.1487 0.7069 0.5019 0.0315 Uiso 1.0 2 calc R
H38 H 0.0406 0.6383 0.4327 0.0356 Uiso 1.0 2 calc R
H39 H 0.2354 0.5440 0.4893 0.0336 Uiso 1.0 2 calc R
H40 H -0.1761 0.6890 0.6987 0.0277 Uiso 1.0 2 calc R
H41 H -0.2805 0.8420 0.5757 0.0424 Uiso 1.0 2 calc R
H42 H -0.1904 0.8684 0.6341 0.0424 Uiso 1.0 2 calc R
H43 H -0.3313 0.8591 0.6587 0.0424 Uiso 1.0 2 calc R
H44 H -0.3718 0.6641 0.6652 0.0353 Uiso 1.0 2 calc R
H45 H -0.2555 0.5540 0.6443 0.0353 Uiso 1.0 2 calc R
H46 H -0.3206 0.6502 0.5820 0.0353 Uiso 1.0 2 calc R
H47 H 0.2873 0.5166 0.6792 0.0324 Uiso 1.0 2 calc R
H48 H 0.4011 0.5747 0.5746 0.0484 Uiso 1.0 2 calc R
H49 H 0.4206 0.4524 0.5434 0.0484 Uiso 1.0 2 calc R
H50 H 0.4861 0.4607 0.6180 0.0484 Uiso 1.0 2 calc R
H51 H 0.3025 0.3212 0.6004 0.0468 Uiso 1.0 2 calc R
H52 H 0.2188 0.3513 0.6746 0.0468 Uiso 1.0 2 calc R
H53 H 0.3736 0.3185 0.6750 0.0468 Uiso 1.0 2 calc R
H54 H 0.2002 0.8648 0.8803 0.0281 Uiso 1.0 2 calc R
H55 H 0.3005 0.7425 0.8689 0.0281 Uiso 1.0 2 calc R
H56 H 0.4458 0.8033 0.9859 0.0590 Uiso 1.0 2 calc R
H57 H 0.3535 0.9327 0.9854 0.0590 Uiso 1.0 2 calc R
H58 H 0.5066 0.9073 0.9712 0.0590 Uiso 1.0 2 calc R
H59 H 0.2956 1.0790 0.8409 0.0690 Uiso 1.0 2 calc R
H60 H 0.3704 1.0303 0.7673 0.0690 Uiso 1.0 2 calc R
H61 H 0.4483 1.0603 0.8307 0.0690 Uiso 1.0 2 calc R
H62 H 0.5868 0.7115 0.8487 0.0503 Uiso 1.0 2 calc R
H63 H 0.6364 0.8217 0.8318 0.0503 Uiso 1.0 2 calc R
H64 H 0.5592 0.7835 0.7715 0.0503 Uiso 1.0 2 calc R
H65 H 0.4062 0.8451 0.6849 0.0274 Uiso 1.0 2 calc R
H66 H 0.3776 0.7367 0.6557 0.0274 Uiso 1.0 2 calc R
H67 H 0.0692 0.8979 0.5798 0.0379 Uiso 1.0 2 calc R
H68 H 0.1582 0.7920 0.5372 0.0379 Uiso 1.0 2 calc R
H69 H 0.1165 0.9179 0.4971 0.0379 Uiso 1.0 2 calc R
H70 H 0.4996 0.8684 0.5190 0.0443 Uiso 1.0 2 calc R
H71 H 0.3916 0.9028 0.4581 0.0443 Uiso 1.0 2 calc R
H72 H 0.4357 0.7751 0.4955 0.0443 Uiso 1.0 2 calc R
H73 H 0.3442 1.0708 0.5900 0.0467 Uiso 1.0 2 calc R
H74 H 0.2146 1.0734 0.6372 0.0467 Uiso 1.0 2 calc R
H75 H 0.2083 1.1014 0.5506 0.0467 Uiso 1.0 2 calc R

loop_
_atom_site_aniso_label
_atom_site_aniso_U_11
_atom_site_aniso_U_22
_atom_site_aniso_U_33
_atom_site_aniso_U_12
_atom_site_aniso_U_13
_atom_site_aniso_U_23
V1 0.01502(11) 0.01496(11) 0.01754(11) -0.00523(8) -0.00081(7) -0.00022(7)
Si1 0.02232(19) 0.02373(19) 0.0357(2) -0.00835(15) -0.00625(15) -0.00558(15)
Si2 0.02369(18) 0.02285(18) 0.02026(18) -0.00593(14) 0.00145(13) 0.00272(13)
N1 0.0199(5) 0.0184(5) 0.0240(6) -0.0052(4) -0.0001(4) -0.0012(4)
N2 0.0192(5) 0.0192(5) 0.0158(5) -0.0069(4) -0.0011(4) -0.0014(4)
N3 0.0170(5) 0.0211(5) 0.0134(5) -0.0090(4) -0.0006(4) -0.0006(4)
N4 0.0217(5) 0.0216(5) 0.0146(5) -0.0116(4) -0.0012(4) -0.0007(4)
C1 0.0174(6) 0.0175(6) 0.0214(6) -0.0050(5) -0.0001(5) -0.0016(5)
C2 0.0228(6) 0.0222(7) 0.0279(7) -0.0092(5) 0.0004(5) 0.0002(5)
C3 0.0221(6) 0.0214(6) 0.0207(6) -0.0040(5) -0.0012(5) -0.0042(5)
C4 0.0197(6) 0.0218(6) 0.0218(6) -0.0074(5) -0.0013(5) -0.0029(5)
C5 0.0197(6) 0.0286(7) 0.0312(7) -0.0096(6) 0.0031(5) -0.0034(6)
C6 0.0181(6) 0.0321(8) 0.0351(8) -0.0059(6) -0.0029(5) -0.0090(6)
C7 0.0228(7) 0.0240(7) 0.0239(7) -0.0017(5) -0.0056(5) -0.0029(5)
C8 0.0249(7) 0.0198(6) 0.0270(7) -0.0025(5) -0.0005(5) -0.0024(5)
C9 0.0248(7) 0.0206(6) 0.0244(7) -0.0067(5) -0.0005(5) -0.0059(5)
C10 0.0244(7) 0.0314(8) 0.0246(7) -0.0071(6) 0.0047(5) -0.0068(5)
C11 0.0118(5) 0.0179(6) 0.0142(5) -0.0024(4) -0.0003(4) -0.0017(4)
C12 0.0248(6) 0.0255(7) 0.0182(6) -0.0144(5) -0.0029(5) 0.0015(5)
C13 0.0275(7) 0.0263(7) 0.0187(6) -0.0164(6) -0.0037(5) 0.0013(5)
C14 0.0183(6) 0.0203(6) 0.0133(5) -0.0084(5) -0.0017(4) 0.0006(4)
C15 0.0222(6) 0.0212(6) 0.0150(6) -0.0076(5) 0.0007(5) 0.0002(5)
C16 0.0320(7) 0.0283(7) 0.0158(6) -0.0110(6) -0.0008(5) -0.0035(5)
C17 0.0309(7) 0.0362(8) 0.0208(7) -0.0137(6) -0.0092(5) -0.0012(5)
C18 0.0206(6) 0.0307(7) 0.0251(7) -0.0082(6) -0.0067(5) 0.0007(5)
C19 0.0191(6) 0.0219(6) 0.0193(6) -0.0082(5) -0.0012(5) -0.0001(5)
C20 0.0238(7) 0.0256(7) 0.0168(6) -0.0012(5) 0.0021(5) 0.0005(5)
C21 0.0454(10) 0.0349(9) 0.0293(8) 0.0034(7) 0.0030(7) -0.0108(6)
C22 0.0218(7) 0.0437(9) 0.0436(9) -0.0052(7) 0.0041(6) 0.0093(7)
C23 0.0180(6) 0.0239(7) 0.0222(6) -0.0038(5) -0.0001(5) -0.0013(5)
C24 0.0192(6) 0.0321(8) 0.0296(7) -0.0052(6) 0.0024(5) 0.0004(6)
C25 0.0288(7) 0.0251(7) 0.0355(8) -0.0025(6) 0.0034(6) -0.0004(6)
C26 0.0256(6) 0.0202(6) 0.0144(6) -0.0115(5) -0.0014(5) -0.0018(4)
C27 0.0271(7) 0.0196(6) 0.0189(6) -0.0097(5) -0.0037(5) -0.0023(5)
C28 0.0375(8) 0.0240(7) 0.0196(6) -0.0120(6) -0.0075(6) 0.0002(5)
C29 0.0484(9) 0.0302(7) 0.0144(6) -0.0177(7) -0.0013(6) -0.0011(5)
C30 0.0370(8) 0.0318(8) 0.0192(7) -0.0161(6) 0.0067(6) -0.0073(5)
C31 0.0273(7) 0.0228(7) 0.0196(6) -0.0117(5) 0.0018(5) -0.0053(5)
C32 0.0249(7) 0.0223(7) 0.0219(6) -0.0057(5) -0.0046(5) -0.0036(5)
C33 0.0407(9) 0.0228(7) 0.0400(9) -0.0049(6) -0.0020(7) -0.0050(6)
C34 0.0231(7) 0.0308(8) 0.0353(8) -0.0075(6) -0.0031(6) -0.0082(6)
C35 0.0234(7) 0.0336(8) 0.0241(7) -0.0075(6) 0.0027(5) -0.0085(6)
C36 0.0282(8) 0.0541(11) 0.0399(9) -0.0130(7) 0.0106(7) -0.0144(8)
C37 0.0347(9) 0.0331(9) 0.0455(9) -0.0039(7) -0.0072(7) -0.0007(7)
C38 0.0267(7) 0.0254(7) 0.0217(6) -0.0125(6) -0.0036(5) -0.0014(5)
C39 0.0409(10) 0.0642(13) 0.0448(10) -0.0114(9) -0.0113(8) -0.0271(9)
C40 0.0435(11) 0.0324(9) 0.1040(18) -0.0227(8) -0.0220(11) 0.0105(10)
C41 0.0249(8) 0.0585(11) 0.0394(9) -0.0054(7) -0.0058(7) -0.0104(8)
C42 0.0169(6) 0.0266(7) 0.0238(7) -0.0060(5) 0.0006(5) 0.0029(5)
C43 0.0273(7) 0.0353(8) 0.0281(7) -0.0022(6) -0.0055(6) -0.0038(6)
C44 0.0340(8) 0.0473(10) 0.0257(8) -0.0090(7) 0.0073(6) 0.0014(6)
C45 0.0515(10) 0.0259(8) 0.0394(9) -0.0150(7) 0.0084(7) 0.0043(6)

loop_
_atom_type_symbol
_atom_type_description
_atom_type_scat_dispersion_real
_atom_type_scat_dispersion_imag
_atom_type_scat_source
C C 0.0033 0.0016
;
International Tables for Crystallography
(1992, Vol. C, Tables 4.2.6.8 and 6.1.1.4)
;
H H 0.0000 0.0000
;
International Tables for Crystallography
(1992, Vol. C, Table 6.1.1.4)
;
N N 0.0061 0.0033
;
International Tables for Crystallography
(1992, Vol. C, Tables 4.2.6.8 and 6.1.1.4)
;
Si Si 0.0817 0.0704
;
International Tables for Crystallography
(1992, Vol. C, Tables 4.2.6.8 and 6.1.1.4)
;
V V 0.3005 0.5294
;
International Tables for Crystallography
(1992, Vol. C, Tables 4.2.6.8 and 6.1.1.4)
;

loop_
_geom_angle_atom_site_label_1
_geom_angle_atom_site_label_2
_geom_angle_atom_site_label_3
_geom_angle
_geom_angle_publ_flag
N1 V1 N2 114.16(6) yes
N1 V1 C38 103.64(6) yes
N1 V1 C42 108.24(6) yes
N2 V1 C38 107.31(6) yes
N2 V1 C42 111.68(6) yes
C38 V1 C42 111.57(6) yes
C38 Si1 C39 108.65(9) yes
C38 Si1 C40 111.29(9) yes
C38 Si1 C41 111.61(8) yes
C39 Si1 C40 109.15(11) yes
C39 Si1 C41 106.37(8) yes
C40 Si1 C41 109.61(10) yes
C42 Si2 C43 110.91(7) yes
C42 Si2 C44 111.93(6) yes
C42 Si2 C45 107.76(8) yes
C43 Si2 C44 106.95(8) yes
C43 Si2 C45 111.19(8) yes
C44 Si2 C45 108.10(9) yes
V1 N1 C1 162.15(10) yes
V1 N2 C11 169.25(9) yes
C11 N3 C12 110.32(10) yes
C11 N3 C14 120.58(12) yes
C12 N3 C14 119.02(10) yes
C11 N4 C13 111.66(10) yes
C11 N4 C26 125.15(12) yes
C13 N4 C26 122.35(12) yes
N1 C1 C2 109.57(10) yes
N1 C1 C3 111.53(10) yes
N1 C1 C4 109.34(11) yes
C2 C1 C3 108.72(11) yes
C2 C1 C4 109.02(11) yes
C3 C1 C4 108.61(10) yes
C1 C2 C5 110.54(11) yes
C1 C3 C7 110.08(10) yes
C1 C4 C9 109.90(12) yes
C2 C5 C6 109.13(11) yes
C2 C5 C10 109.05(12) yes
C6 C5 C10 109.64(12) yes
C5 C6 C7 109.60(12) yes
C3 C7 C6 109.87(11) yes
C3 C7 C8 109.05(12) yes
C6 C7 C8 109.39(11) yes
C7 C8 C9 109.76(11) yes
C4 C9 C8 109.45(10) yes
C4 C9 C10 109.44(11) yes
C8 C9 C10 109.49(12) yes
C5 C10 C9 109.69(11) yes
N2 C11 N3 125.15(12) yes
N2 C11 N4 127.11(11) yes
N3 C11 N4 107.70(12) yes
N3 C12 C13 102.43(10) yes
N4 C13 C12 102.31(12) yes
N3 C14 C15 118.54(10) yes
N3 C14 C19 119.70(11) yes
C15 C14 C19 121.74(12) yes
C14 C15 C16 117.82(11) yes
C14 C15 C20 121.15(12) yes
C16 C15 C20 121.03(11) yes
C15 C16 C17 121.13(12) yes
C16 C17 C18 120.08(13) yes
C17 C18 C19 121.07(12) yes
C14 C19 C18 118.07(12) yes
C14 C19 C23 122.83(12) yes
C18 C19 C23 119.08(11) yes
C15 C20 C21 113.18(13) yes
C15 C20 C22 110.48(11) yes
C21 C20 C22 110.11(13) yes
C19 C23 C24 111.04(13) yes
C19 C23 C25 111.70(11) yes
C24 C23 C25 110.85(11) yes
N4 C26 C27 119.23(11) yes
N4 C26 C31 118.58(10) yes
C27 C26 C31 122.15(11) yes
C26 C27 C28 117.64(12) yes
C26 C27 C32 122.91(11) yes
C28 C27 C32 119.45(12) yes
C27 C28 C29 121.13(13) yes
C28 C29 C30 120.36(12) yes
C29 C30 C31 120.97(13) yes
C26 C31 C30 117.70(12) yes
C26 C31 C35 121.15(11) yes
C30 C31 C35 121.13(12) yes
C27 C32 C33 111.40(12) yes
C27 C32 C34 110.91(12) yes
C33 C32 C34 110.45(12) yes
C31 C35 C36 113.52(12) yes
C31 C35 C37 111.11(14) yes
C36 C35 C37 109.78(13) yes
V1 C38 Si1 122.65(8) yes
V1 C42 Si2 119.16(6) yes
C1 C2 H1 109.542 no
C1 C2 H2 109.542 no
C5 C2 H1 109.541 no
C5 C2 H2 109.541 no
H1 C2 H2 108.094 no
C1 C3 H3 109.638 no
C1 C3 H4 109.643 no
C7 C3 H3 109.646 no
C7 C3 H4 109.642 no
H3 C3 H4 108.159 no
C1 C4 H5 109.686 no
C1 C4 H6 109.685 no
C9 C4 H5 109.674 no
C9 C4 H6 109.684 no
H5 C4 H6 108.187 no
C2 C5 H7 109.666 no
C6 C5 H7 109.663 no
C10 C5 H7 109.676 no
C5 C6 H8 109.744 no
C5 C6 H9 109.746 no
C7 C6 H8 109.753 no
C7 C6 H9 109.751 no
H8 C6 H9 108.224 no
C3 C7 H10 109.505 no
C6 C7 H10 109.504 no
C8 C7 H10 109.504 no
C7 C8 H11 109.714 no
C7 C8 H12 109.711 no
C9 C8 H11 109.710 no
C9 C8 H12 109.716 no
H11 C8 H12 108.205 no
C4 C9 H13 109.484 no
C8 C9 H13 109.482 no
C10 C9 H13 109.478 no
C5 C10 H14 109.733 no
C5 C10 H15 109.735 no
C9 C10 H14 109.728 no
C9 C10 H15 109.729 no
H14 C10 H15 108.205 no
N3 C12 H16 111.292 no
N3 C12 H17 111.282 no
C13 C12 H16 111.273 no
C13 C12 H17 111.277 no
H16 C12 H17 109.185 no
N4 C13 H18 111.305 no
N4 C13 H19 111.305 no
C12 C13 H18 111.306 no
C12 C13 H19 111.306 no
H18 C13 H19 109.198 no
C15 C16 H20 119.433 no
C17 C16 H20 119.436 no
C16 C17 H21 119.958 no
C18 C17 H21 119.963 no
C17 C18 H22 119.462 no
C19 C18 H22 119.468 no
C15 C20 H23 107.619 no
C21 C20 H23 107.616 no
C22 C20 H23 107.611 no
C20 C21 H24 109.468 no
C20 C21 H25 109.466 no
C20 C21 H26 109.465 no
H24 C21 H25 109.479 no
H24 C21 H26 109.470 no
H25 C21 H26 109.479 no
C20 C22 H27 109.465 no
C20 C22 H28 109.467 no
C20 C22 H29 109.473 no
H27 C22 H28 109.470 no
H27 C22 H29 109.477 no
H28 C22 H29 109.475 no
C19 C23 H30 107.688 no
C24 C23 H30 107.685 no
C25 C23 H30 107.688 no
C23 C24 H31 109.470 no
C23 C24 H32 109.463 no
C23 C24 H33 109.474 no
H31 C24 H32 109.470 no
H31 C24 H33 109.477 no
H32 C24 H33 109.473 no
C23 C25 H34 109.470 no
C23 C25 H35 109.475 no
C23 C25 H36 109.470 no
H34 C25 H35 109.478 no
H34 C25 H36 109.464 no
H35 C25 H36 109.471 no
C27 C28 H37 119.439 no
C29 C28 H37 119.432 no
C28 C29 H38 119.819 no
C30 C29 H38 119.820 no
C29 C30 H39 119.520 no
C31 C30 H39 119.514 no
C27 C32 H40 107.977 no
C33 C32 H40 107.980 no
C34 C32 H40 107.977 no
C32 C33 H41 109.471 no
C32 C33 H42 109.473 no
C32 C33 H43 109.475 no
H41 C33 H42 109.469 no
H41 C33 H43 109.470 no
H42 C33 H43 109.469 no
C32 C34 H44 109.470 no
C32 C34 H45 109.473 no
C32 C34 H46 109.471 no
H44 C34 H45 109.478 no
H44 C34 H46 109.465 no
H45 C34 H46 109.469 no
C31 C35 H47 107.389 no
C36 C35 H47 107.391 no
C37 C35 H47 107.374 no
C35 C36 H48 109.465 no
C35 C36 H49 109.473 no
C35 C36 H50 109.468 no
H48 C36 H49 109.479 no
H48 C36 H50 109.471 no
H49 C36 H50 109.472 no
C35 C37 H51 109.466 no
C35 C37 H52 109.470 no
C35 C37 H53 109.472 no
H51 C37 H52 109.471 no
H51 C37 H53 109.471 no
H52 C37 H53 109.477 no
V1 C38 H54 106.666 no
V1 C38 H55 106.659 no
Si1 C38 H54 106.672 no
Si1 C38 H55 106.669 no
H54 C38 H55 106.589 no
Si1 C39 H56 109.472 no
Si1 C39 H57 109.479 no
Si1 C39 H58 109.472 no
H56 C39 H57 109.468 no
H56 C39 H58 109.469 no
H57 C39 H58 109.467 no
Si1 C40 H59 109.471 no
Si1 C40 H60 109.464 no
Si1 C40 H61 109.472 no
H59 C40 H60 109.467 no
H59 C40 H61 109.476 no
H60 C40 H61 109.477 no
Si1 C41 H62 109.470 no
Si1 C41 H63 109.465 no
Si1 C41 H64 109.473 no
H62 C41 H63 109.470 no
H62 C41 H64 109.480 no
H63 C41 H64 109.469 no
V1 C42 H65 107.540 no
V1 C42 H66 107.531 no
Si2 C42 H65 107.518 no
Si2 C42 H66 107.527 no
H65 C42 H66 107.002 no
Si2 C43 H67 109.469 no
Si2 C43 H68 109.470 no
Si2 C43 H69 109.473 no
H67 C43 H68 109.469 no
H67 C43 H69 109.468 no
H68 C43 H69 109.479 no
Si2 C44 H70 109.470 no
Si2 C44 H71 109.469 no
Si2 C44 H72 109.471 no
H70 C44 H71 109.475 no
H70 C44 H72 109.475 no
H71 C44 H72 109.467 no
Si2 C45 H73 109.473 no
Si2 C45 H74 109.475 no
Si2 C45 H75 109.474 no
H73 C45 H74 109.471 no
H73 C45 H75 109.467 no
H74 C45 H75 109.466 no

loop_
_geom_bond_atom_site_label_1
_geom_bond_atom_site_label_2
_geom_bond_distance
_geom_bond_publ_flag
V1 N1 1.6539(10) yes
V1 N2 1.7877(13) yes
V1 C38 2.0626(14) yes
V1 C42 2.0462(13) yes
Si1 C38 1.8510(17) yes
Si1 C39 1.8817(19) yes
Si1 C40 1.866(2) yes
Si1 C41 1.8745(16) yes
Si2 C42 1.8549(13) yes
Si2 C43 1.8665(18) yes
Si2 C44 1.8853(16) yes
Si2 C45 1.8692(17) yes
N1 C1 1.4443(15) yes
N2 C11 1.2793(19) yes
N3 C11 1.3906(15) yes
N3 C12 1.469(2) yes
N3 C14 1.4409(17) yes
N4 C11 1.3697(18) yes
N4 C13 1.4642(19) yes
N4 C26 1.4364(15) yes
C1 C2 1.540(2) yes
C1 C3 1.5448(18) yes
C1 C4 1.543(2) yes
C2 C5 1.5375(17) yes
C3 C7 1.5377(17) yes
C4 C9 1.5376(17) yes
C5 C6 1.538(2) yes
C5 C10 1.535(3) yes
C6 C7 1.531(3) yes
C7 C8 1.535(2) yes
C8 C9 1.5339(18) yes
C9 C10 1.535(2) yes
C12 C13 1.5287(19) yes
C14 C15 1.4071(16) yes
C14 C19 1.4035(17) yes
C15 C16 1.396(2) yes
C15 C20 1.5188(17) yes
C16 C17 1.3855(19) yes
C17 C18 1.3839(19) yes
C18 C19 1.394(2) yes
C19 C23 1.5232(18) yes
C20 C21 1.529(3) yes
C20 C22 1.532(3) yes
C23 C24 1.535(3) yes
C23 C25 1.5340(19) yes
C26 C27 1.4032(17) yes
C26 C31 1.4081(17) yes
C27 C28 1.4007(18) yes
C27 C32 1.5192(18) yes
C28 C29 1.378(2) yes
C29 C30 1.389(2) yes
C30 C31 1.3949(18) yes
C31 C35 1.5196(18) yes
C32 C33 1.5315(19) yes
C32 C34 1.537(3) yes
C35 C36 1.532(3) yes
C35 C37 1.529(3) yes
C2 H1 0.990 no
C2 H2 0.990 no
C3 H3 0.990 no
C3 H4 0.990 no
C4 H5 0.990 no
C4 H6 0.990 no
C5 H7 1.000 no
C6 H8 0.990 no
C6 H9 0.990 no
C7 H10 1.000 no
C8 H11 0.990 no
C8 H12 0.990 no
C9 H13 1.000 no
C10 H14 0.990 no
C10 H15 0.990 no
C12 H16 0.990 no
C12 H17 0.990 no
C13 H18 0.990 no
C13 H19 0.990 no
C16 H20 0.950 no
C17 H21 0.950 no
C18 H22 0.950 no
C20 H23 1.000 no
C21 H24 0.980 no
C21 H25 0.980 no
C21 H26 0.980 no
C22 H27 0.980 no
C22 H28 0.980 no
C22 H29 0.980 no
C23 H30 1.000 no
C24 H31 0.980 no
C24 H32 0.980 no
C24 H33 0.980 no
C25 H34 0.980 no
C25 H35 0.980 no
C25 H36 0.980 no
C28 H37 0.950 no
C29 H38 0.950 no
C30 H39 0.950 no
C32 H40 1.000 no
C33 H41 0.980 no
C33 H42 0.980 no
C33 H43 0.980 no
C34 H44 0.980 no
C34 H45 0.980 no
C34 H46 0.980 no
C35 H47 1.000 no
C36 H48 0.980 no
C36 H49 0.980 no
C36 H50 0.980 no
C37 H51 0.980 no
C37 H52 0.980 no
C37 H53 0.980 no
C38 H54 0.990 no
C38 H55 0.990 no
C39 H56 0.980 no
C39 H57 0.980 no
C39 H58 0.980 no
C40 H59 0.980 no
C40 H60 0.980 no
C40 H61 0.980 no
C41 H62 0.980 no
C41 H63 0.980 no
C41 H64 0.980 no
C42 H65 0.990 no
C42 H66 0.990 no
C43 H67 0.980 no
C43 H68 0.980 no
C43 H69 0.980 no
C44 H70 0.980 no
C44 H71 0.980 no
C44 H72 0.980 no
C45 H73 0.980 no
C45 H74 0.980 no
C45 H75 0.980 no

loop_
_geom_contact_atom_site_label_1
_geom_contact_atom_site_label_2
_geom_contact_distance
_geom_contact_publ_flag
_geom_contact_site_symmetry_2
Si2 N1 3.5669(12) no .
N1 C45 3.591(2) no .
N2 C12 3.5720(19) no .
N2 C13 3.586(2) no .
N2 C14 2.9006(15) no .
N2 C19 3.4550(15) no .
N2 C23 3.5588(15) no .
N2 C26 2.9754(18) no .
N2 C31 3.5037(17) no .
N2 C35 3.5509(17) no .
N3 C20 2.8828(16) no .
N3 C22 3.3562(18) no .
N3 C23 2.9468(15) no .
N4 C14 3.5555(16) no .
N4 C32 2.9320(16) no .
N4 C35 2.8821(16) no .
N4 C37 3.3516(18) no .
C1 C6 2.9606(18) no .
C1 C8 2.9535(16) no .
C1 C10 2.9528(17) no .
C2 C7 2.9345(18) no .
C2 C8 3.5363(19) no .
C2 C9 2.936(2) no .
C3 C5 2.9482(19) no .
C3 C9 2.9384(19) no .
C3 C10 3.5460(18) no .
C4 C5 2.950(2) no .
C4 C6 3.553(2) no .
C4 C7 2.9464(19) no .
C5 C8 2.937(2) no .
C6 C9 2.941(3) no .
C7 C10 2.9420(19) no .
C11 C15 3.4475(16) no .
C11 C19 3.1811(17) no .
C11 C23 3.2338(16) no .
C11 C27 3.4190(18) no .
C11 C31 3.2907(17) no .
C11 C35 3.3822(17) no .
C12 C15 3.491(2) no .
C12 C19 3.189(2) no .
C12 C23 3.312(2) no .
C13 C27 3.2207(18) no .
C13 C31 3.5236(19) no .
C13 C32 3.3033(17) no .
C14 C17 2.770(2) no .
C14 C22 3.298(2) no .
C14 C24 3.5992(18) no .
C15 C18 2.8010(17) no .
C16 C19 2.7980(18) no .
C16 C21 2.916(2) no .
C16 C22 3.399(3) no .
C18 C24 3.081(2) no .
C18 C25 3.089(2) no .
C26 C29 2.7648(17) no .
C26 C34 3.561(2) no .
C26 C37 3.2956(18) no .
C27 C30 2.8038(19) no .
C28 C31 2.8032(19) no .
C28 C33 3.030(2) no .
C28 C34 3.141(3) no .
C30 C36 2.928(3) no .
C30 C37 3.409(2) no .
C18 C22 3.578(3) no 2_567
C22 C18 3.578(3) no 2_567
C28 C29 3.554(3) no 2_566
C28 C30 3.487(3) no 2_566
C29 C28 3.554(3) no 2_566
C29 C29 3.498(3) no 2_566
C30 C28 3.487(3) no 2_566
V1 H2 3.5682 no .
V1 H32 3.3134 no .
V1 H67 3.3955 no .
V1 H74 3.5674 no .
Si1 H65 3.3269 no .
N1 H1 2.6496 no .
N1 H2 2.6292 no .
N1 H3 2.6846 no .
N1 H4 2.6790 no .
N1 H5 2.6309 no .
N1 H6 2.6512 no .
N1 H54 2.9114 no .
N1 H60 3.5583 no .
N1 H65 3.4155 no .
N1 H67 3.0640 no .
N1 H74 2.8562 no .
N2 H1 3.5039 no .
N2 H23 3.3259 no .
N2 H30 3.0532 no .
N2 H32 3.0508 no .
N2 H47 2.7540 no .
N2 H54 3.4461 no .
N2 H55 3.0376 no .
N2 H66 3.1415 no .
N3 H18 3.1371 no .
N3 H19 2.8393 no .
N3 H23 2.5373 no .
N3 H27 2.8374 no .
N3 H30 2.4476 no .
N3 H40 3.5360 no .
N3 H47 3.5888 no .
N4 H16 3.1314 no .
N4 H17 2.8340 no .
N4 H30 2.9304 no .
N4 H40 2.4493 no .
N4 H47 2.5395 no .
N4 H52 2.8305 no .
C1 H7 3.3925 no .
C1 H8 3.2882 no .
C1 H10 3.3910 no .
C1 H11 3.2804 no .
C1 H13 3.3867 no .
C1 H15 3.2743 no .
C1 H67 3.5748 no .
C1 H74 3.3445 no .
C2 H3 3.3674 no .
C2 H4 2.7102 no .
C2 H5 2.7133 no .
C2 H6 3.3698 no .
C2 H8 2.7030 no .
C2 H9 3.3663 no .
C2 H14 3.3629 no .
C2 H15 2.6961 no .
C2 H23 3.1722 no .
C2 H24 3.4023 no .
C2 H25 3.4648 no .
C2 H42 3.5412 no .
C3 H1 2.7036 no .
C3 H2 3.3677 no .
C3 H5 3.3697 no .
C3 H6 2.7033 no .
C3 H8 2.7105 no .
C3 H9 3.3704 no .
C3 H11 2.6957 no .
C3 H12 3.3628 no .
C3 H42 3.3005 no .
C3 H67 2.9845 no .
C3 H74 3.2641 no .
C4 H1 3.3695 no .
C4 H2 2.7106 no .
C4 H3 2.7010 no .
C4 H4 3.3689 no .
C4 H11 2.7024 no .
C4 H12 3.3670 no .
C4 H14 3.3674 no .
C4 H15 2.7000 no .
C4 H59 3.3755 no .
C4 H74 3.4907 no .
C5 H4 3.2850 no .
C5 H5 3.2831 no .
C5 H10 3.3750 no .
C5 H12 3.2659 no .
C5 H13 3.3747 no .
C6 H1 2.6991 no .
C6 H2 3.3649 no .
C6 H3 3.3684 no .
C6 H4 2.7134 no .
C6 H11 3.3611 no .
C6 H12 2.6984 no .
C6 H14 2.7130 no .
C6 H15 3.3703 no .
C7 H1 3.2622 no .
C7 H6 3.2766 no .
C7 H7 3.3749 no .
C7 H13 3.3751 no .
C7 H14 3.2778 no .
C8 H3 2.6947 no .
C8 H4 3.3617 no .
C8 H5 3.3661 no .
C8 H6 2.7040 no .
C8 H8 3.3620 no .
C8 H9 2.6998 no .
C8 H14 2.7068 no .
C8 H15 3.3646 no .
C9 H2 3.2711 no .
C9 H3 3.2645 no .
C9 H7 3.3763 no .
C9 H9 3.2730 no .
C9 H10 3.3752 no .
C10 H1 3.3609 no .
C10 H2 2.6985 no .
C10 H5 2.7047 no .
C10 H6 3.3665 no .
C10 H8 3.3696 no .
C10 H9 2.7119 no .
C10 H11 3.3646 no .
C10 H12 2.7036 no .
C11 H16 3.1209 no .
C11 H17 2.8672 no .
C11 H18 3.1018 no .
C11 H19 2.8869 no .
C11 H23 3.0829 no .
C11 H30 2.5228 no .
C11 H32 3.4961 no .
C11 H40 2.9763 no .
C11 H47 2.6608 no .
C12 H27 2.9082 no .
C12 H30 2.6765 no .
C12 H34 3.3743 no .
C12 H52 3.5286 no .
C13 H30 3.2758 no .
C13 H40 2.7142 no .
C13 H45 3.1636 no .
C13 H47 3.5822 no .
C13 H52 2.9013 no .
C14 H16 2.8622 no .
C14 H17 2.6954 no .
C14 H20 3.2621 no .
C14 H22 3.2599 no .
C14 H23 2.6348 no .
C14 H27 3.0678 no .
C14 H30 2.5980 no .
C14 H32 3.4893 no .
C14 H34 3.5555 no .
C14 H55 2.9662 no .
C15 H16 3.5072 no .
C15 H21 3.2767 no .
C15 H24 3.3713 no .
C15 H25 2.6777 no .
C15 H26 2.8166 no .
C15 H27 2.7049 no .
C15 H28 3.3492 no .
C15 H29 2.6892 no .
C15 H54 3.3183 no .
C15 H55 3.1672 no .
C16 H22 3.2533 no .
C16 H23 3.2716 no .
C16 H25 2.8759 no .
C16 H26 2.8028 no .
C16 H29 3.2032 no .
C16 H54 3.4311 no .
C16 H55 3.2514 no .
C17 H55 3.1676 no .
C17 H56 3.5879 no .
C18 H20 3.2529 no .
C18 H30 3.3150 no .
C18 H31 2.8172 no .
C18 H32 3.3256 no .
C18 H34 3.3469 no .
C18 H35 2.8203 no .
C18 H55 2.9475 no .
C19 H17 2.9249 no .
C19 H21 3.2735 no .
C19 H31 2.7322 no .
C19 H32 2.6939 no .
C19 H33 3.3613 no .
C19 H34 2.7138 no .
C19 H35 2.7359 no .
C19 H36 3.3684 no .
C19 H55 2.8354 no .
C20 H2 3.1567 no .
C20 H20 2.6881 no .
C21 H2 2.8362 no .
C21 H20 2.5835 no .
C21 H27 3.3517 no .
C21 H28 2.6475 no .
C21 H29 2.7485 no .
C22 H16 3.1558 no .
C22 H20 3.4748 no .
C22 H24 2.7388 no .
C22 H25 3.3530 no .
C22 H26 2.6551 no .
C23 H17 2.7677 no .
C23 H22 2.6512 no .
C23 H47 3.0083 no .
C23 H53 3.4663 no .
C23 H55 3.5782 no .
C24 H22 2.9464 no .
C24 H34 3.3690 no .
C24 H35 2.7377 no .
C24 H36 2.6952 no .
C24 H47 2.9496 no .
C24 H50 3.4966 no .
C24 H55 3.2721 no .
C24 H62 3.5687 no .
C25 H17 3.0089 no .
C25 H22 2.9128 no .
C25 H31 2.7324 no .
C25 H32 3.3689 no .
C25 H33 2.7006 no .
C25 H53 3.5123 no .
C26 H18 2.7731 no .
C26 H19 2.8725 no .
C26 H37 3.2602 no .
C26 H39 3.2615 no .
C26 H40 2.6033 no .
C26 H42 3.5930 no .
C26 H45 3.4162 no .
C26 H47 2.6384 no .
C26 H52 3.0209 no .
C26 H68 3.4134 no .
C27 H18 3.5167 no .
C27 H19 3.1079 no .
C27 H38 3.2740 no .
C27 H41 2.7508 no .
C27 H42 2.6792 no .
C27 H43 3.3584 no .
C27 H44 3.3568 no .
C27 H45 2.6721 no .
C27 H46 2.7501 no .
C27 H68 3.5255 no .
C28 H39 3.2529 no .
C28 H40 3.3213 no .
C28 H41 2.7857 no .
C28 H42 3.2110 no .
C28 H45 3.3771 no .
C28 H46 2.9070 no .
C28 H68 3.2936 no .
C29 H68 2.9281 no .
C30 H37 3.2541 no .
C30 H47 3.2693 no .
C30 H48 2.8940 no .
C30 H49 2.8134 no .
C30 H51 3.2634 no .
C30 H68 2.7755 no .
C31 H18 3.4688 no .
C31 H38 3.2760 no .
C31 H48 2.6892 no .
C31 H49 2.8231 no .
C31 H50 3.3779 no .
C31 H51 2.7514 no .
C31 H52 2.6643 no .
C31 H53 3.3530 no .
C31 H68 3.0567 no .
C32 H19 2.7792 no .
C32 H37 2.6613 no .
C33 H1 3.3398 no .
C33 H4 3.3143 no .
C33 H8 3.2239 no .
C33 H37 2.8408 no .
C33 H44 2.7194 no .
C33 H45 3.3643 no .
C33 H46 2.7000 no .
C34 H19 2.9387 no .
C34 H37 3.0219 no .
C34 H41 2.6995 no .
C34 H42 3.3655 no .
C34 H43 2.7173 no .
C35 H30 3.0621 no .
C35 H33 3.3413 no .
C35 H39 2.6910 no .
C35 H66 3.5844 no .
C36 H33 3.4030 no .
C36 H39 2.5896 no .
C36 H51 2.6929 no .
C36 H52 3.3511 no .
C36 H53 2.6865 no .
C36 H66 3.2367 no .
C37 H18 3.2253 no .
C37 H30 3.0977 no .
C37 H33 3.5969 no .
C37 H39 3.4999 no .
C37 H48 3.3494 no .
C37 H49 2.6574 no .
C37 H50 2.7246 no .
C38 H32 3.2508 no .
C38 H56 3.1602 no .
C38 H57 3.2124 no .
C38 H59 3.2078 no .
C38 H60 3.2548 no .
C38 H62 3.2482 no .
C38 H64 3.2438 no .
C38 H65 3.2897 no .
C39 H54 3.0614 no .
C39 H55 3.1765 no .
C39 H59 3.2281 no .
C39 H61 3.1805 no .
C39 H62 3.1317 no .
C39 H63 3.1630 no .
C40 H54 3.2773 no .
C40 H57 3.1932 no .
C40 H58 3.2217 no .
C40 H63 3.1806 no .
C40 H64 3.2428 no .
C40 H65 3.4437 no .
C41 H55 3.1503 no .
C41 H56 3.1786 no .
C41 H58 3.1200 no .
C41 H60 3.2156 no .
C41 H61 3.2034 no .
C41 H65 3.0798 no .
C42 H32 3.5103 no .
C42 H48 3.4108 no .
C42 H60 3.4353 no .
C42 H64 3.0751 no .
C42 H67 3.2239 no .
C42 H68 3.2281 no .
C42 H70 3.2520 no .
C42 H72 3.2787 no .
C42 H73 3.3108 no .
C42 H74 3.0249 no .
C43 H3 3.5361 no .
C43 H4 3.2898 no .
C43 H66 3.3200 no .
C43 H71 3.1616 no .
C43 H72 3.1592 no .
C43 H74 3.4042 no .
C43 H75 3.1055 no .
C44 H65 3.3179 no .
C44 H66 3.1234 no .
C44 H68 3.1726 no .
C44 H69 3.1405 no .
C44 H73 3.0592 no .
C44 H75 3.3298 no .
C45 H3 3.0692 no .
C45 H60 3.4791 no .
C45 H65 3.0394 no .
C45 H67 3.2435 no .
C45 H69 3.2407 no .
C45 H70 3.1912 no .
C45 H71 3.1860 no .
H1 H4 2.5322 no .
H1 H7 2.3930 no .
H1 H8 2.5204 no .
H1 H15 3.5984 no .
H1 H23 2.8799 no .
H1 H40 3.4103 no .
H1 H42 2.7058 no .
H1 H43 3.2165 no .
H2 H5 2.5399 no .
H2 H7 2.3905 no .
H2 H14 3.5999 no .
H2 H15 2.5165 no .
H2 H23 2.5579 no .
H2 H24 2.6113 no .
H2 H25 2.4795 no .
H2 H54 3.1929 no .
H3 H6 2.5211 no .
H3 H10 2.3922 no .
H3 H11 2.5116 no .
H3 H12 3.5971 no .
H3 H67 2.8585 no .
H3 H74 2.5003 no .
H3 H75 2.9039 no .
H4 H8 2.5377 no .
H4 H10 2.3910 no .
H4 H11 3.5963 no .
H4 H42 2.3837 no .
H4 H67 2.3605 no .
H4 H69 3.5498 no .
H5 H13 2.3916 no .
H5 H15 2.5210 no .
H5 H54 3.1341 no .
H5 H59 2.8324 no .
H6 H11 2.5232 no .
H6 H13 2.3922 no .
H6 H59 3.0165 no .
H6 H60 3.3561 no .
H6 H74 2.7904 no .
H7 H8 2.3955 no .
H7 H9 2.3968 no .
H7 H14 2.3920 no .
H7 H15 2.3937 no .
H7 H24 3.1908 no .
H8 H10 2.3888 no .
H8 H42 2.8327 no .
H8 H43 2.7742 no .
H9 H10 2.3870 no .
H9 H12 2.5199 no .
H9 H14 2.5393 no .
H10 H11 2.3896 no .
H10 H12 2.3904 no .
H11 H13 2.3899 no .
H12 H13 2.3883 no .
H12 H14 2.5295 no .
H13 H14 2.3870 no .
H13 H15 2.3929 no .
H15 H24 3.3751 no .
H15 H25 3.5230 no .
H16 H18 2.6518 no .
H16 H19 2.2765 no .
H16 H23 3.5425 no .
H16 H27 2.2260 no .
H16 H30 3.5661 no .
H17 H18 2.2765 no .
H17 H19 2.8533 no .
H17 H30 2.2158 no .
H17 H34 2.4470 no .
H17 H36 3.4409 no .
H17 H52 3.1717 no .
H18 H30 3.4461 no .
H18 H40 3.4438 no .
H18 H45 3.2824 no .
H18 H52 2.2938 no .
H19 H40 2.1747 no .
H19 H44 3.2246 no .
H19 H45 2.4202 no .
H20 H21 2.3268 no .
H20 H23 3.5388 no .
H20 H24 3.5439 no .
H20 H25 2.5703 no .
H20 H26 2.2098 no .
H20 H29 3.1422 no .
H21 H22 2.3257 no .
H21 H56 3.3833 no .
H22 H30 3.5959 no .
H22 H31 2.4256 no .
H22 H32 3.3786 no .
H22 H34 3.3401 no .
H22 H35 2.3795 no .
H22 H55 3.4328 no .
H23 H24 2.3069 no .
H23 H25 2.4037 no .
H23 H26 2.8569 no .
H23 H27 2.3345 no .
H23 H28 2.3778 no .
H23 H29 2.8614 no .
H24 H27 3.5914 no .
H24 H28 2.5149 no .
H24 H29 3.1162 no .
H25 H28 3.5691 no .
H25 H54 2.8662 no .
H26 H27 3.5776 no .
H26 H28 2.8415 no .
H26 H29 2.5336 no .
H30 H31 2.8651 no .
H30 H32 2.3612 no .
H30 H33 2.3582 no .
H30 H34 2.3568 no .
H30 H35 2.8647 no .
H30 H36 2.3617 no .
H30 H47 2.2594 no .
H30 H52 2.8895 no .
H30 H53 2.8886 no .
H31 H35 2.5807 no .
H31 H36 2.9946 no .
H31 H55 3.3274 no .
H31 H62 3.0861 no .
H32 H36 3.5833 no .
H32 H47 2.7427 no .
H32 H50 3.4634 no .
H32 H55 2.6158 no .
H32 H62 3.1478 no .
H32 H64 3.3643 no .
H32 H66 2.9785 no .
H33 H34 3.5846 no .
H33 H35 3.0103 no .
H33 H36 2.5008 no .
H33 H47 2.7089 no .
H33 H50 2.7141 no .
H33 H53 2.9839 no .
H36 H52 3.5957 no .
H36 H53 2.8343 no .
H37 H38 2.3168 no .
H37 H41 2.3139 no .
H37 H42 3.1855 no .
H37 H45 3.4442 no .
H37 H46 2.5336 no .
H38 H39 2.3297 no .
H38 H68 3.3377 no .
H39 H47 3.5344 no .
H39 H48 2.5711 no .
H39 H49 2.2219 no .
H39 H50 3.5511 no .
H39 H51 3.1959 no .
H39 H68 3.0906 no .
H40 H41 2.8650 no .
H40 H42 2.3801 no .
H40 H43 2.3427 no .
H40 H44 2.3472 no .
H40 H45 2.3860 no .
H40 H46 2.8694 no .
H41 H44 2.9953 no .
H41 H45 3.5881 no .
H41 H46 2.5104 no .
H42 H46 3.5900 no .
H42 H67 3.0416 no .
H43 H44 2.5505 no .
H43 H46 2.9927 no .
H47 H48 2.3999 no .
H47 H49 2.8573 no .
H47 H50 2.3089 no .
H47 H51 2.8576 no .
H47 H52 2.3681 no .
H47 H53 2.3327 no .
H47 H66 3.1260 no .
H48 H51 3.5675 no .
H48 H53 3.5952 no .
H48 H66 2.5221 no .
H48 H68 3.1873 no .
H48 H72 2.8645 no .
H49 H51 2.4759 no .
H49 H52 3.5607 no .
H49 H53 2.9190 no .
H50 H51 3.0284 no .
H50 H53 2.5411 no .
H50 H66 3.3492 no .
H54 H56 3.2377 no .
H54 H57 2.9323 no .
H54 H59 3.1185 no .
H54 H60 3.5994 no .
H55 H56 2.9935 no .
H55 H57 3.4779 no .
H55 H62 3.0086 no .
H55 H64 3.3816 no .
H56 H62 2.9924 no .
H56 H63 3.4420 no .
H57 H59 3.0620 no .
H57 H61 3.3909 no .
H58 H59 3.4986 no .
H58 H61 3.0420 no .
H58 H62 3.3161 no .
H58 H63 2.9638 no .
H60 H63 3.4159 no .
H60 H64 3.0979 no .
H60 H65 2.7514 no .
H60 H73 3.2672 no .
H60 H74 2.9174 no .
H61 H63 3.0198 no .
H61 H64 3.4868 no .
H64 H65 2.2745 no .
H64 H66 3.1686 no .
H65 H70 3.1744 no .
H65 H73 3.0608 no .
H65 H74 3.0340 no .
H66 H68 3.1888 no .
H66 H70 3.3033 no .
H66 H72 3.0042 no .
H67 H74 3.2864 no .
H67 H75 3.2763 no .
H68 H71 3.4155 no .
H68 H72 3.0059 no .
H69 H71 2.9749 no .
H69 H72 3.3673 no .
H69 H75 2.9710 no .
H70 H73 2.9102 no .
H71 H73 3.2283 no .
H71 H75 3.1869 no .
C3 H69 3.0830 no 2_576
C4 H18 3.4536 no 1_565
C5 H36 3.4218 no 1_465
C5 H61 3.2849 no 1_455
C6 H36 3.3026 no 1_465
C6 H53 3.5430 no 1_465
C6 H61 3.4368 no 1_455
C6 H71 3.5736 no 2_576
C7 H69 3.5268 no 2_576
C7 H71 3.5902 no 2_576
C8 H18 3.1188 no 1_565
C8 H19 3.3357 no 1_565
C8 H33 3.4879 no 1_465
C8 H38 3.3519 no 2_576
C8 H45 3.3861 no 1_565
C9 H18 3.1802 no 1_565
C9 H19 3.5357 no 1_565
C9 H20 3.1747 no 2_577
C10 H20 3.1630 no 2_577
C10 H21 3.2195 no 2_577
C10 H35 3.4797 no 1_465
C10 H36 3.4011 no 1_465
C12 H13 3.0572 no 1_545
C12 H29 3.2421 no 2_567
C13 H11 3.0693 no 1_545
C13 H13 2.9820 no 1_545
C14 H29 3.1201 no 2_567
C15 H29 3.5800 no 2_567
C16 H13 3.2687 no 2_577
C16 H15 3.2245 no 2_577
C16 H16 3.0816 no 2_567
C16 H27 3.3501 no 2_567
C17 H13 3.5246 no 2_577
C17 H14 3.4480 no 2_577
C17 H15 3.4593 no 2_577
C17 H16 3.4447 no 2_567
C17 H22 3.2667 no 2_667
C17 H27 3.1665 no 2_567
C17 H31 3.4629 no 2_667
C18 H22 3.0515 no 2_667
C18 H27 3.3302 no 2_567
C18 H28 3.5529 no 2_567
C18 H29 3.2672 no 2_567
C19 H29 2.9928 no 2_567
C21 H57 3.2946 no 2_577
C22 H34 3.1637 no 2_567
C22 H62 3.4322 no 1_455
C22 H63 3.4081 no 1_455
C24 H12 3.3519 no 1_645
C24 H14 3.3081 no 1_645
C24 H21 3.5253 no 2_667
C25 H9 3.4316 no 1_645
C25 H14 3.0156 no 1_645
C25 H28 3.5240 no 2_567
C25 H29 3.2682 no 2_567
C25 H56 3.3452 no 2_667
C25 H59 3.5039 no 1_545
C25 H61 3.1966 no 1_545
C26 H38 3.5469 no 2_566
C27 H38 3.5811 no 2_566
C28 H39 3.5994 no 2_566
C28 H51 3.4720 no 2_566
C28 H75 3.0423 no 2_576
C29 H11 3.3193 no 2_576
C30 H37 3.4760 no 2_566
C30 H45 3.4293 no 2_566
C30 H46 3.3715 no 2_566
C32 H64 3.3864 no 1_455
C33 H64 3.3562 no 1_455
C33 H70 3.2916 no 1_455
C33 H71 3.4530 no 2_576
C33 H75 3.3512 no 2_576
C34 H39 3.1871 no 2_566
C34 H64 3.2870 no 1_455
C34 H66 3.3944 no 1_455
C36 H48 3.5360 no 2_666
C36 H49 3.0979 no 2_666
C37 H37 3.4920 no 2_566
C39 H24 3.4704 no 2_577
C39 H28 3.4066 no 1_655
C39 H35 3.2801 no 2_667
C39 H58 3.2053 no 2_677
C40 H7 3.3611 no 1_655
C40 H34 3.4024 no 1_565
C40 H36 3.2850 no 1_565
C41 H28 3.1632 no 1_655
C41 H40 3.4989 no 1_655
C41 H43 3.3112 no 1_655
C41 H44 3.3440 no 1_655
C42 H44 3.1425 no 1_655
C43 H4 3.5618 no 2_576
C43 H10 3.4518 no 2_576
C43 H69 3.2342 no 2_576
C44 H10 3.3819 no 2_576
C44 H41 3.5182 no 1_655
C44 H46 3.4528 no 1_655
C44 H73 3.3055 no 2_676
C45 H37 3.1883 no 2_576
C45 H41 3.2260 no 2_576
C45 H51 3.4524 no 1_565
C45 H70 3.4984 no 2_676
H1 H63 3.1591 no 1_455
H3 H38 3.1368 no 2_576
H3 H68 3.5577 no 2_576
H3 H69 2.8374 no 2_576
H4 C43 3.5618 no 2_576
H4 H69 2.6186 no 2_576
H4 H71 3.5517 no 2_576
H5 H20 3.1858 no 2_577
H5 H26 2.8970 no 2_577
H6 H17 3.5320 no 1_565
H6 H18 2.8284 no 1_565
H6 H52 3.4373 no 1_565
H7 C40 3.3611 no 1_455
H7 H36 3.1101 no 1_465
H7 H57 3.4051 no 2_577
H7 H61 2.4480 no 1_455
H7 H63 3.0694 no 1_455
H8 H60 3.5546 no 1_455
H8 H61 3.3236 no 1_455
H8 H71 2.9547 no 2_576
H9 C25 3.4316 no 1_465
H9 H33 3.0525 no 1_465
H9 H36 2.4879 no 1_465
H9 H50 3.5914 no 1_465
H9 H53 2.6533 no 1_465
H9 H61 3.1422 no 1_455
H10 C43 3.4518 no 2_576
H10 C44 3.3819 no 2_576
H10 H38 3.4484 no 2_576
H10 H39 3.5939 no 2_576
H10 H50 3.4713 no 1_465
H10 H68 3.1516 no 2_576
H10 H69 2.9712 no 2_576
H10 H71 2.9259 no 2_576
H10 H72 3.0423 no 2_576
H11 C13 3.0693 no 1_565
H11 C29 3.3193 no 2_576
H11 H18 2.4059 no 1_565
H11 H19 2.8644 no 1_565
H11 H38 2.4506 no 2_576
H11 H45 2.9267 no 1_565
H12 C24 3.3519 no 1_465
H12 H18 3.4643 no 1_565
H12 H19 3.2009 no 1_565
H12 H31 3.3357 no 1_465
H12 H33 2.5453 no 1_465
H12 H45 2.9093 no 1_565
H12 H50 3.1788 no 1_465
H13 C12 3.0572 no 1_565
H13 C13 2.9820 no 1_565
H13 C16 3.2687 no 2_577
H13 C17 3.5246 no 2_577
H13 H16 2.6649 no 1_565
H13 H17 3.1426 no 1_565
H13 H18 2.6966 no 1_565
H13 H19 2.8584 no 1_565
H13 H20 2.5480 no 2_577
H13 H21 3.0672 no 2_577
H14 C17 3.4480 no 2_577
H14 C24 3.3081 no 1_465
H14 C25 3.0156 no 1_465
H14 H20 3.3429 no 2_577
H14 H21 2.6763 no 2_577
H14 H31 2.9321 no 1_465
H14 H33 2.9571 no 1_465
H14 H35 2.6016 no 1_465
H14 H36 2.6175 no 1_465
H14 H56 3.4384 no 2_577
H15 C16 3.2245 no 2_577
H15 C17 3.4593 no 2_577
H15 H20 2.5716 no 2_577
H15 H21 3.0573 no 2_577
H15 H56 3.3888 no 2_577
H15 H57 3.1311 no 2_577
H16 C16 3.0816 no 2_567
H16 C17 3.4447 no 2_567
H16 H13 2.6649 no 1_545
H16 H20 2.8727 no 2_567
H16 H21 3.4825 no 2_567
H16 H29 3.0393 no 2_567
H17 H6 3.5320 no 1_545
H17 H13 3.1426 no 1_545
H17 H20 3.5550 no 2_567
H17 H29 2.7710 no 2_567
H18 C4 3.4536 no 1_545
H18 C8 3.1188 no 1_545
H18 C9 3.1802 no 1_545
H18 H6 2.8284 no 1_545
H18 H11 2.4059 no 1_545
H18 H12 3.4643 no 1_545
H18 H13 2.6966 no 1_545
H18 H38 3.1288 no 2_566
H19 C8 3.3357 no 1_545
H19 C9 3.5357 no 1_545
H19 H11 2.8644 no 1_545
H19 H12 3.2009 no 1_545
H19 H13 2.8584 no 1_545
H20 C9 3.1747 no 2_577
H20 C10 3.1630 no 2_577
H20 H5 3.1858 no 2_577
H20 H13 2.5480 no 2_577
H20 H14 3.3429 no 2_577
H20 H15 2.5716 no 2_577
H20 H16 2.8727 no 2_567
H20 H17 3.5550 no 2_567
H21 C10 3.2195 no 2_577
H21 C24 3.5253 no 2_667
H21 H13 3.0672 no 2_577
H21 H14 2.6763 no 2_577
H21 H15 3.0573 no 2_577
H21 H16 3.4825 no 2_567
H21 H22 2.8095 no 2_667
H21 H27 3.4659 no 2_567
H21 H31 2.5867 no 2_667
H21 H35 3.1668 no 2_667
H22 C17 3.2667 no 2_667
H22 C18 3.0515 no 2_667
H22 H21 2.8095 no 2_667
H22 H22 2.3556 no 2_667
H22 H56 3.4437 no 2_667
H23 H63 3.0979 no 1_455
H24 C39 3.4704 no 2_577
H24 H57 2.5150 no 2_577
H24 H58 3.2803 no 1_455
H24 H63 3.5223 no 1_455
H25 H25 3.4552 no 2_577
H26 H5 2.8970 no 2_577
H26 H34 3.4004 no 2_567
H26 H57 3.3547 no 2_577
H26 H59 3.1077 no 2_577
H27 C16 3.3501 no 2_567
H27 C17 3.1665 no 2_567
H27 C18 3.3302 no 2_567
H27 H21 3.4659 no 2_567
H27 H62 3.2201 no 1_455
H27 H63 3.4822 no 1_455
H28 C18 3.5529 no 2_567
H28 C25 3.5240 no 2_567
H28 C39 3.4066 no 1_455
H28 C41 3.1632 no 1_455
H28 H34 2.9249 no 2_567
H28 H35 3.2643 no 2_567
H28 H56 3.1399 no 1_455
H28 H58 2.9372 no 1_455
H28 H62 2.7814 no 1_455
H28 H63 2.7448 no 1_455
H29 C12 3.2421 no 2_567
H29 C14 3.1201 no 2_567
H29 C15 3.5800 no 2_567
H29 C18 3.2672 no 2_567
H29 C19 2.9928 no 2_567
H29 C25 3.2682 no 2_567
H29 H16 3.0393 no 2_567
H29 H17 2.7710 no 2_567
H29 H34 2.5287 no 2_567
H29 H35 3.4185 no 2_567
H31 C17 3.4629 no 2_667
H31 H12 3.3357 no 1_645
H31 H14 2.9321 no 1_645
H31 H21 2.5867 no 2_667
H32 H44 3.4772 no 1_655
H33 C8 3.4879 no 1_645
H33 H9 3.0525 no 1_645
H33 H12 2.5453 no 1_645
H33 H14 2.9571 no 1_645
H34 C22 3.1637 no 2_567
H34 C40 3.4024 no 1_545
H34 H26 3.4004 no 2_567
H34 H28 2.9249 no 2_567
H34 H29 2.5287 no 2_567
H34 H56 3.4851 no 2_667
H34 H59 2.9023 no 1_545
H34 H61 3.0167 no 1_545
H35 C10 3.4797 no 1_645
H35 C39 3.2801 no 2_667
H35 H14 2.6016 no 1_645
H35 H21 3.1668 no 2_667
H35 H28 3.2643 no 2_567
H35 H29 3.4185 no 2_567
H35 H56 2.4801 no 2_667
H35 H58 3.3309 no 2_667
H35 H61 3.5010 no 1_545
H36 C5 3.4218 no 1_645
H36 C6 3.3026 no 1_645
H36 C10 3.4011 no 1_645
H36 C40 3.2850 no 1_545
H36 H7 3.1101 no 1_645
H36 H9 2.4879 no 1_645
H36 H14 2.6175 no 1_645
H36 H59 3.2182 no 1_545
H36 H60 3.5629 no 1_545
H36 H61 2.6197 no 1_545
H37 C30 3.4760 no 2_566
H37 C37 3.4920 no 2_566
H37 C45 3.1883 no 2_576
H37 H39 3.4661 no 2_566
H37 H51 2.6834 no 2_566
H37 H52 3.5427 no 2_566
H37 H73 3.3051 no 2_576
H37 H74 3.4953 no 2_576
H37 H75 2.3788 no 2_576
H38 C8 3.3519 no 2_576
H38 C26 3.5469 no 2_566
H38 C27 3.5811 no 2_566
H38 H3 3.1368 no 2_576
H38 H10 3.4484 no 2_576
H38 H11 2.4506 no 2_576
H38 H18 3.1288 no 2_566
H38 H45 3.1393 no 2_566
H38 H52 3.4784 no 2_566
H38 H75 3.5257 no 2_576
H39 C28 3.5994 no 2_566
H39 C34 3.1871 no 2_566
H39 H10 3.5939 no 2_576
H39 H37 3.4661 no 2_566
H39 H45 2.7877 no 2_566
H39 H46 2.7006 no 2_566
H39 H50 3.4968 no 2_666
H40 C41 3.4989 no 1_455
H40 H63 3.2966 no 1_455
H40 H64 3.0280 no 1_455
H41 C44 3.5182 no 1_455
H41 C45 3.2260 no 2_576
H41 H70 2.5669 no 1_455
H41 H71 3.0210 no 2_576
H41 H73 3.1836 no 2_576
H41 H75 2.5181 no 2_576
H42 H71 3.3800 no 2_576
H42 H75 3.3915 no 2_576
H43 C41 3.3112 no 1_455
H43 H63 3.1899 no 1_455
H43 H64 2.5753 no 1_455
H43 H65 2.9063 no 1_455
H43 H70 3.2040 no 1_455
H43 H71 3.3972 no 2_576
H44 C41 3.3440 no 1_455
H44 C42 3.1425 no 1_455
H44 H32 3.4772 no 1_455
H44 H48 3.5138 no 1_455
H44 H50 3.4831 no 1_455
H44 H62 3.4490 no 1_455
H44 H64 2.4839 no 1_455
H44 H65 2.7665 no 1_455
H44 H66 2.5965 no 1_455
H44 H70 3.5528 no 1_455
H45 C8 3.3861 no 1_545
H45 C30 3.4293 no 2_566
H45 H11 2.9267 no 1_545
H45 H12 2.9093 no 1_545
H45 H38 3.1393 no 2_566
H45 H39 2.7877 no 2_566
H45 H50 3.3917 no 1_455
H46 C30 3.3715 no 2_566
H46 C44 3.4528 no 1_455
H46 H39 2.7006 no 2_566
H46 H48 3.4155 no 1_455
H46 H49 3.1004 no 2_566
H46 H50 3.5678 no 1_455
H46 H51 3.3402 no 2_566
H46 H66 3.3587 no 1_455
H46 H70 2.9810 no 1_455
H46 H72 3.0725 no 1_455
H48 C36 3.5360 no 2_666
H48 H44 3.5138 no 1_655
H48 H46 3.4155 no 1_655
H48 H49 2.7939 no 2_666
H49 C36 3.0979 no 2_666
H49 H46 3.1004 no 2_566
H49 H48 2.7939 no 2_666
H49 H49 2.7314 no 2_666
H49 H50 3.2793 no 2_666
H49 H72 2.8825 no 2_666
H50 H9 3.5914 no 1_645
H50 H10 3.4713 no 1_645
H50 H12 3.1788 no 1_645
H50 H39 3.4968 no 2_666
H50 H44 3.4831 no 1_655
H50 H45 3.3917 no 1_655
H50 H46 3.5678 no 1_655
H50 H49 3.2793 no 2_666
H50 H72 3.5702 no 2_666
H51 C28 3.4720 no 2_566
H51 C45 3.4524 no 1_545
H51 H37 2.6834 no 2_566
H51 H46 3.3402 no 2_566
H51 H70 3.4824 no 2_666
H51 H72 3.2086 no 2_666
H51 H73 2.9882 no 1_545
H51 H74 3.4544 no 1_545
H51 H75 3.3603 no 1_545
H52 H6 3.4373 no 1_545
H52 H37 3.5427 no 2_566
H52 H38 3.4784 no 2_566
H52 H74 3.5443 no 1_545
H53 C6 3.5430 no 1_645
H53 H9 2.6533 no 1_645
H56 C25 3.3452 no 2_667
H56 H14 3.4384 no 2_577
H56 H15 3.3888 no 2_577
H56 H22 3.4437 no 2_667
H56 H28 3.1399 no 1_655
H56 H34 3.4851 no 2_667
H56 H35 2.4801 no 2_667
H57 C21 3.2946 no 2_577
H57 H7 3.4051 no 2_577
H57 H15 3.1311 no 2_577
H57 H24 2.5150 no 2_577
H57 H26 3.3547 no 2_577
H57 H58 2.9908 no 2_677
H58 C39 3.2053 no 2_677
H58 H24 3.2803 no 1_655
H58 H28 2.9372 no 1_655
H58 H35 3.3309 no 2_667
H58 H57 2.9908 no 2_677
H58 H58 2.5486 no 2_677
H59 C25 3.5039 no 1_565
H59 H26 3.1077 no 2_577
H59 H34 2.9023 no 1_565
H59 H36 3.2182 no 1_565
H60 H8 3.5546 no 1_655
H60 H36 3.5629 no 1_565
H61 C5 3.2849 no 1_655
H61 C6 3.4368 no 1_655
H61 C25 3.1966 no 1_565
H61 H7 2.4480 no 1_655
H61 H8 3.3236 no 1_655
H61 H9 3.1422 no 1_655
H61 H34 3.0167 no 1_565
H61 H35 3.5010 no 1_565
H61 H36 2.6197 no 1_565
H62 C22 3.4322 no 1_655
H62 H27 3.2201 no 1_655
H62 H28 2.7814 no 1_655
H62 H44 3.4490 no 1_655
H63 C22 3.4081 no 1_655
H63 H1 3.1591 no 1_655
H63 H7 3.0694 no 1_655
H63 H23 3.0979 no 1_655
H63 H24 3.5223 no 1_655
H63 H27 3.4822 no 1_655
H63 H28 2.7448 no 1_655
H63 H40 3.2966 no 1_655
H63 H43 3.1899 no 1_655
H64 C32 3.3864 no 1_655
H64 C33 3.3562 no 1_655
H64 C34 3.2870 no 1_655
H64 H40 3.0280 no 1_655
H64 H43 2.5753 no 1_655
H64 H44 2.4839 no 1_655
H65 H43 2.9063 no 1_655
H65 H44 2.7665 no 1_655
H66 C34 3.3944 no 1_655
H66 H44 2.5965 no 1_655
H66 H46 3.3587 no 1_655
H67 H69 2.8611 no 2_576
H68 H3 3.5577 no 2_576
H68 H10 3.1516 no 2_576
H69 C3 3.0830 no 2_576
H69 C7 3.5268 no 2_576
H69 C43 3.2342 no 2_576
H69 H3 2.8374 no 2_576
H69 H4 2.6186 no 2_576
H69 H10 2.9712 no 2_576
H69 H67 2.8611 no 2_576
H69 H69 2.7146 no 2_576
H70 C33 3.2916 no 1_655
H70 C45 3.4984 no 2_676
H70 H41 2.5669 no 1_655
H70 H43 3.2040 no 1_655
H70 H44 3.5528 no 1_655
H70 H46 2.9810 no 1_655
H70 H51 3.4824 no 2_666
H70 H70 3.2498 no 2_676
H70 H71 3.4160 no 2_676
H70 H73 2.7515 no 2_676
H70 H75 3.4547 no 2_676
H71 C6 3.5736 no 2_576
H71 C7 3.5902 no 2_576
H71 C33 3.4530 no 2_576
H71 H4 3.5517 no 2_576
H71 H8 2.9547 no 2_576
H71 H10 2.9259 no 2_576
H71 H41 3.0210 no 2_576
H71 H42 3.3800 no 2_576
H71 H43 3.3972 no 2_576
H71 H70 3.4160 no 2_676
H71 H73 3.0474 no 2_676
H72 H10 3.0423 no 2_576
H72 H46 3.0725 no 1_655
H72 H49 2.8825 no 2_666
H72 H50 3.5702 no 2_666
H72 H51 3.2086 no 2_666
H73 C44 3.3055 no 2_676
H73 H37 3.3051 no 2_576
H73 H41 3.1836 no 2_576
H73 H51 2.9882 no 1_565
H73 H70 2.7515 no 2_676
H73 H71 3.0474 no 2_676
H74 H37 3.4953 no 2_576
H74 H51 3.4544 no 1_565
H74 H52 3.5443 no 1_565
H75 C28 3.0423 no 2_576
H75 C33 3.3512 no 2_576
H75 H37 2.3788 no 2_576
H75 H38 3.5257 no 2_576
H75 H41 2.5181 no 2_576
H75 H42 3.3915 no 2_576
H75 H51 3.3603 no 1_565
H75 H70 3.4547 no 2_676

loop_
_geom_torsion_atom_site_label_1
_geom_torsion_atom_site_label_2
_geom_torsion_atom_site_label_3
_geom_torsion_atom_site_label_4
_geom_torsion
_geom_torsion_publ_flag
N1 V1 C38 Si1 -88.15(8) no
N1 V1 C42 Si2 -30.32(11) no
N2 V1 C38 Si1 150.73(7) no
N2 V1 C42 Si2 96.17(9) no
C38 V1 C42 Si2 -143.74(8) no
C42 V1 C38 Si1 28.10(10) no
C39 Si1 C38 V1 172.72(8) no
C40 Si1 C38 V1 52.51(12) no
C41 Si1 C38 V1 -70.30(10) no
C43 Si2 C42 V1 -47.63(11) no
C44 Si2 C42 V1 -166.99(9) no
C45 Si2 C42 V1 74.29(11) no
C11 N3 C12 C13 -21.16(11) no
C12 N3 C11 N2 -167.41(10) no
C12 N3 C11 N4 10.55(12) no
C11 N3 C14 C15 109.09(12) no
C11 N3 C14 C19 -72.31(14) no
C14 N3 C11 N2 -22.36(15) no
C14 N3 C11 N4 155.61(9) no
C12 N3 C14 C15 -108.80(12) no
C12 N3 C14 C19 69.79(14) no
C14 N3 C12 C13 -166.84(9) no
C11 N4 C13 C12 -18.25(11) no
C13 N4 C11 N2 -176.49(10) no
C13 N4 C11 N3 5.60(12) no
C11 N4 C26 C27 -99.80(14) no
C11 N4 C26 C31 82.61(14) no
C26 N4 C11 N2 -6.84(17) no
C26 N4 C11 N3 175.25(9) no
C13 N4 C26 C27 68.80(14) no
C13 N4 C26 C31 -108.78(13) no
C26 N4 C13 C12 171.76(9) no
N1 C1 C2 C5 178.58(10) no
N1 C1 C3 C7 179.60(10) no
N1 C1 C4 C9 -178.58(9) no
C2 C1 C3 C7 58.67(13) no
C3 C1 C2 C5 -59.29(13) no
C2 C1 C4 C9 -58.81(12) no
C4 C1 C2 C5 58.95(12) no
C3 C1 C4 C9 59.51(12) no
C4 C1 C3 C7 -59.84(13) no
C1 C2 C5 C6 60.08(15) no
C1 C2 C5 C10 -59.67(14) no
C1 C3 C7 C6 -59.59(15) no
C1 C3 C7 C8 60.29(14) no
C1 C4 C9 C8 -60.04(14) no
C1 C4 C9 C10 59.95(13) no
C2 C5 C6 C7 -59.75(15) no
C2 C5 C10 C9 60.05(13) no
C6 C5 C10 C9 -59.37(13) no
C10 C5 C6 C7 59.63(13) no
C5 C6 C7 C3 59.86(14) no
C5 C6 C7 C8 -59.82(13) no
C3 C7 C8 C9 -60.11(13) no
C6 C7 C8 C9 60.07(12) no
C7 C8 C9 C4 60.14(14) no
C7 C8 C9 C10 -59.82(12) no
C4 C9 C10 C5 -60.54(13) no
C8 C9 C10 C5 59.43(12) no
N3 C12 C13 N4 22.60(11) no
N3 C14 C15 C16 175.69(10) no
N3 C14 C15 C20 -4.15(18) no
N3 C14 C19 C18 -175.19(11) no
N3 C14 C19 C23 6.51(19) no
C15 C14 C19 C18 3.4(2) no
C15 C14 C19 C23 -174.94(11) no
C19 C14 C15 C16 -2.87(19) no
C19 C14 C15 C20 177.29(11) no
C14 C15 C16 C17 0.4(2) no
C14 C15 C20 C21 -152.24(12) no
C14 C15 C20 C22 83.76(14) no
C16 C15 C20 C21 27.93(18) no
C16 C15 C20 C22 -96.07(15) no
C20 C15 C16 C17 -179.79(12) no
C15 C16 C17 C18 1.6(3) no
C16 C17 C18 C19 -1.0(3) no
C17 C18 C19 C14 -1.4(2) no
C17 C18 C19 C23 177.01(13) no
C14 C19 C23 C24 115.89(14) no
C14 C19 C23 C25 -119.82(13) no
C18 C19 C23 C24 -62.40(15) no
C18 C19 C23 C25 61.90(17) no
N4 C26 C27 C28 -174.84(11) no
N4 C26 C27 C32 4.8(2) no
N4 C26 C31 C30 176.07(11) no
N4 C26 C31 C35 -2.6(2) no
C27 C26 C31 C30 -1.4(2) no
C27 C26 C31 C35 179.91(12) no
C31 C26 C27 C28 2.6(2) no
C31 C26 C27 C32 -177.66(12) no
C26 C27 C28 C29 -1.8(3) no
C26 C27 C32 C33 125.32(13) no
C26 C27 C32 C34 -111.21(15) no
C28 C27 C32 C33 -54.99(18) no
C28 C27 C32 C34 68.48(16) no
C32 C27 C28 C29 178.54(13) no
C27 C28 C29 C30 -0.3(3) no
C28 C29 C30 C31 1.6(3) no
C29 C30 C31 C26 -0.7(3) no
C29 C30 C31 C35 177.94(14) no
C26 C31 C35 C36 -153.36(13) no
C26 C31 C35 C37 82.34(16) no
C30 C31 C35 C36 28.0(2) no
C30 C31 C35 C37 -96.27(16) no
